data_7105264
loop_
_publ_author_name
'Xue, Zuqin'
'Lin, Miaoxin'
'Zhu, Jianhui'
'Zhang, Junfeng'
'Li, Yizhi'
'Guo, Zijian'

_publ_section_title
;
 Platinum(ii) compounds bearing bone-targeting group: synthesis,
 crystal structure and antitumor activity
;
_journal_issue 8
_journal_name_full 'Chemical Communications'
_journal_page_first 1212
_journal_paper_doi 10.1039/b922222g
_journal_volume 46
_journal_year 2010
_chemical_formula_moiety 'C17 H32 Cl2 N2 O6 P2 Pt'
_chemical_formula_sum 'C17 H32 Cl2 N2 O6 P2 Pt'
_chemical_formula_weight 688.38
_chemical_melting_point ?
_chemical_name_common
;
cis-Dichloro-(tetraethyl2-(2-(pyridin-2-yl)ethylamino) ethane-
1,1-diyldiphosphonate-N,N')-platinum(ii)
;
_chemical_name_systematic
;
cis-Dichloro-(tetraethyl2-(2-(pyridin-2-yl)ethylamino)
ethane-1,1-diyldiphosphonate-N,N')-platinum(ii)
;
_space_group_IT_number 2
_symmetry_cell_setting triclinic
_symmetry_space_group_name_Hall '-P 1'
_symmetry_space_group_name_H-M 'P -1'
_atom_sites_solution_hydrogens geom
_atom_sites_solution_primary direct
_atom_sites_solution_secondary difmap
_audit_creation_method SHELXL-97
_cell_angle_alpha 85.3520(10)
_cell_angle_beta 79.000(3)
_cell_angle_gamma 69.699(2)
_cell_formula_units_Z 2
_cell_length_a 7.6732(11)
_cell_length_b 8.831(2)
_cell_length_c 19.131(2)
_cell_measurement_reflns_used 2051
_cell_measurement_temperature 291(2)
_cell_measurement_theta_max 25.74
_cell_measurement_theta_min 2.62
_cell_volume 1193.3(3)
_computing_cell_refinement SMART
_computing_data_collection 'SMART (Bruker, 2000)'
_computing_data_reduction 'SAINT (Bruker, 2000)'
_computing_molecular_graphics SHELXTL
_computing_publication_material SHELXTL
_computing_structure_refinement SHELXTL
_computing_structure_solution 'SHELXTL (Bruker, 2000)'
_diffrn_ambient_temperature 291(2)
_diffrn_measured_fraction_theta_full 0.961
_diffrn_measured_fraction_theta_max 0.961
_diffrn_measurement_device_type 'Bruker Smart Apex CCD'
_diffrn_measurement_method 'phi and omega scans'
_diffrn_radiation_monochromator graphite
_diffrn_radiation_source 'sealed tube'
_diffrn_radiation_type MoK\a
_diffrn_radiation_wavelength 0.71073
_diffrn_reflns_av_R_equivalents 0.0155
_diffrn_reflns_av_sigmaI/netI 0.0472
_diffrn_reflns_limit_h_max 8
_diffrn_reflns_limit_h_min -9
_diffrn_reflns_limit_k_max 10
_diffrn_reflns_limit_k_min -9
_diffrn_reflns_limit_l_max 23
_diffrn_reflns_limit_l_min -22
_diffrn_reflns_number 6290
_diffrn_reflns_theta_full 26.00
_diffrn_reflns_theta_max 26.00
_diffrn_reflns_theta_min 2.46
_exptl_absorpt_coefficient_mu 6.273
_exptl_absorpt_correction_T_max 0.25
_exptl_absorpt_correction_T_min 0.19
_exptl_absorpt_correction_type multi-scan
_exptl_absorpt_process_details 'SADABS; Bruker, 2000'
_exptl_crystal_colour yellow
_exptl_crystal_density_diffrn 1.916
_exptl_crystal_density_method 'not measured'
_exptl_crystal_description block
_exptl_crystal_F_000 676
_exptl_crystal_size_max 0.28
_exptl_crystal_size_mid 0.24
_exptl_crystal_size_min 0.22
_refine_diff_density_max 2.724
_refine_diff_density_min -1.969
_refine_diff_density_rms 0.131
_refine_ls_extinction_method none
_refine_ls_goodness_of_fit_ref 1.056
_refine_ls_hydrogen_treatment constr
_refine_ls_matrix_type full
_refine_ls_number_parameters 275
_refine_ls_number_reflns 4516
_refine_ls_number_restraints 0
_refine_ls_restrained_S_all 1.056
_refine_ls_R_factor_all 0.0389
_refine_ls_R_factor_gt 0.0316
_refine_ls_shift/su_max 0.000
_refine_ls_shift/su_mean 0.000
_refine_ls_structure_factor_coef Fsqd
_refine_ls_weighting_details 'calc w=1/[\s^2^(Fo^2^)+(0.0300P)^2^] where P=(Fo^2^+2Fc^2^)/3'
_refine_ls_weighting_scheme calc
_refine_ls_wR_factor_gt 0.0565
_refine_ls_wR_factor_ref 0.0572
_reflns_number_gt 3847
_reflns_number_total 4516
_reflns_threshold_expression >2sigma(I)
_cod_data_source_file b922222g.txt
_cod_data_source_block 281223a_0m
_cod_depositor_comments
;
The following automatic conversions were performed:
'_symmetry_cell_setting' value 'Triclinic' changed to 'triclinic'
according to '/home/saulius/struct/CIF-dictionaries/cif_core.dic'
dictionary named 'cif_core.dic' version 2.4.1 from 2010-06-29.

Automatic conversion script
Id: cif_fix_enum 1527 2010-12-29 10:47:43Z saulius 

The following automatic conversions were performed:

'_chemical_melting_point' value 'not measured' was changed to '?' -
the value is undefined or not given.

Automatic conversion script
Id: cif_fix_values 1646 2011-03-28 12:23:43Z adriana 
;
_cod_original_sg_symbol_H-M 'P-1 '
_cod_database_code 7105264

loop_
_symmetry_equiv_pos_as_xyz
'x, y, z'
'-x, -y, -z'

loop_
_atom_site_label
_atom_site_type_symbol
_atom_site_fract_x
_atom_site_fract_y
_atom_site_fract_z
_atom_site_U_iso_or_equiv
_atom_site_adp_type
_atom_site_occupancy
_atom_site_symmetry_multiplicity
_atom_site_calc_flag
_atom_site_refinement_flags
_atom_site_disorder_assembly
_atom_site_disorder_group
C1 C 1.1803(6) 0.6279(5) -0.0094(2) 0.0269(9) Uani 1 1 d . . .
H1 H 1.2944 0.5572 0.0012 0.032 Uiso 1 1 calc R . .
C2 C 1.1254(6) 0.6069(5) -0.0733(2) 0.0261(9) Uani 1 1 d . . .
H2 H 1.2026 0.5258 -0.1047 0.031 Uiso 1 1 calc R . .
C3 C 0.9489(6) 0.7131(5) -0.0884(2) 0.0276(9) Uani 1 1 d . . .
H3 H 0.9079 0.7055 -0.1303 0.033 Uiso 1 1 calc R . .
C4 C 0.8397(6) 0.8293(5) -0.0377(2) 0.0243(8) Uani 1 1 d . . .
H4 H 0.7221 0.8984 -0.0457 0.029 Uiso 1 1 calc R . .
C5 C 0.9000(6) 0.8451(5) 0.0239(2) 0.0254(9) Uani 1 1 d . . .
C6 C 0.7830(6) 0.9632(5) 0.0792(2) 0.0280(9) Uani 1 1 d . . .
H6A H 0.6652 1.0265 0.0638 0.034 Uiso 1 1 calc R . .
H6B H 0.8484 1.0363 0.0853 0.034 Uiso 1 1 calc R . .
C7 C 0.7403(6) 0.8786(5) 0.1516(2) 0.0295(9) Uani 1 1 d . . .
H7A H 0.6409 0.9556 0.1832 0.035 Uiso 1 1 calc R . .
H7B H 0.6961 0.7918 0.1440 0.035 Uiso 1 1 calc R . .
C8 C 0.9189(5) 0.6531(5) 0.2240(2) 0.0238(8) Uani 1 1 d . . .
H8A H 1.0322 0.6119 0.2450 0.029 Uiso 1 1 calc R . .
H8B H 0.9281 0.5759 0.1890 0.029 Uiso 1 1 calc R . .
C9 C 0.7487(6) 0.6623(5) 0.2825(2) 0.0253(9) Uani 1 1 d . . .
H9 H 0.6357 0.7125 0.2609 0.030 Uiso 1 1 calc R . .
C10 C 1.0624(6) 0.7020(5) 0.3944(2) 0.0241(8) Uani 1 1 d . . .
H10A H 1.0551 0.8068 0.4093 0.029 Uiso 1 1 calc R . .
H10B H 1.1220 0.6886 0.3447 0.029 Uiso 1 1 calc R . .
C11 C 1.1781(6) 0.5688(5) 0.4397(2) 0.0285(9) Uani 1 1 d . . .
H11A H 1.1108 0.5752 0.4878 0.043 Uiso 1 1 calc R . .
H11B H 1.2973 0.5820 0.4392 0.043 Uiso 1 1 calc R . .
H11C H 1.1987 0.4655 0.4207 0.043 Uiso 1 1 calc R . .
C12 C 0.5030(6) 0.7678(5) 0.4793(2) 0.0259(9) Uani 1 1 d . . .
H12A H 0.6012 0.7745 0.5030 0.031 Uiso 1 1 calc R . .
H12B H 0.5035 0.6575 0.4832 0.031 Uiso 1 1 calc R . .
C13 C 0.3140(6) 0.8813(5) 0.5126(2) 0.0278(9) Uani 1 1 d . . .
H13A H 0.3087 0.9907 0.5018 0.042 Uiso 1 1 calc R . .
H13B H 0.2960 0.8643 0.5633 0.042 Uiso 1 1 calc R . .
H13C H 0.2164 0.8614 0.4940 0.042 Uiso 1 1 calc R . .
C14 C 1.0403(6) 0.1895(5) 0.3057(2) 0.0253(9) Uani 1 1 d . . .
H14A H 1.1146 0.1451 0.2604 0.030 Uiso 1 1 calc R . .
H14B H 0.9353 0.1493 0.3174 0.030 Uiso 1 1 calc R . .
C15 C 1.1597(6) 0.1411(5) 0.3629(2) 0.0245(8) Uani 1 1 d . . .
H15A H 1.2403 0.2050 0.3582 0.037 Uiso 1 1 calc R . .
H15B H 1.2355 0.0289 0.3583 0.037 Uiso 1 1 calc R . .
H15C H 1.0797 0.1584 0.4088 0.037 Uiso 1 1 calc R . .
C16 C 0.5194(6) 0.3544(5) 0.2618(2) 0.0232(8) Uani 1 1 d . . .
H16A H 0.4165 0.4367 0.2897 0.028 Uiso 1 1 calc R . .
H16B H 0.5425 0.2530 0.2883 0.028 Uiso 1 1 calc R . .
C17 C 0.4683(6) 0.3378(5) 0.1903(2) 0.0232(8) Uani 1 1 d . . .
H17A H 0.4168 0.4431 0.1697 0.035 Uiso 1 1 calc R . .
H17B H 0.3765 0.2843 0.1973 0.035 Uiso 1 1 calc R . .
H17C H 0.5794 0.2756 0.1590 0.035 Uiso 1 1 calc R . .
Cl1 Cl 1.46148(15) 0.74748(12) 0.05290(6) 0.0291(2) Uani 1 1 d . . .
Cl2 Cl 1.27774(14) 0.81711(11) 0.22121(5) 0.0242(2) Uani 1 1 d . . .
N3 N 0.9137(5) 0.8110(4) 0.1860(2) 0.0303(8) Uani 1 1 d . . .
H3A H 0.9014 0.8819 0.2201 0.036 Uiso 1 1 calc R . .
N4 N 1.0741(5) 0.7463(4) 0.03709(19) 0.0258(7) Uani 1 1 d . . .
O1 O 0.7604(4) 0.9410(3) 0.32221(14) 0.0231(6) Uani 1 1 d . . .
O2 O 0.5354(4) 0.8185(3) 0.40277(15) 0.0258(6) Uani 1 1 d . . .
O3 O 0.8749(4) 0.6924(3) 0.40306(16) 0.0259(6) Uani 1 1 d . . .
O4 O 0.9696(4) 0.3688(3) 0.30137(15) 0.0255(6) Uani 1 1 d . . .
O5 O 0.6884(4) 0.3992(3) 0.24794(16) 0.0249(6) Uani 1 1 d . . .
O6 O 0.6427(4) 0.4463(3) 0.38139(15) 0.0227(6) Uani 1 1 d . . .
P1 P 0.73154(16) 0.79277(13) 0.35450(6) 0.0255(2) Uani 1 1 d . . .
P2 P 0.75170(16) 0.46135(13) 0.31162(6) 0.0255(2) Uani 1 1 d . . .
Pt1 Pt 1.17114(2) 0.778514(19) 0.121771(9) 0.02469(6) Uani 1 1 d . . .

loop_
_atom_site_aniso_label
_atom_site_aniso_U_11
_atom_site_aniso_U_22
_atom_site_aniso_U_33
_atom_site_aniso_U_23
_atom_site_aniso_U_13
_atom_site_aniso_U_12
C1 0.032(2) 0.026(2) 0.021(2) 0.0002(16) 0.0034(17) -0.0119(18)
C2 0.021(2) 0.031(2) 0.021(2) -0.0004(17) 0.0010(16) -0.0057(17)
C3 0.023(2) 0.024(2) 0.027(2) 0.0057(17) -0.0017(17) 0.0010(16)
C4 0.023(2) 0.026(2) 0.0220(19) -0.0014(16) -0.0059(17) -0.0046(16)
C5 0.020(2) 0.028(2) 0.025(2) 0.0043(16) -0.0013(17) -0.0066(17)
C6 0.024(2) 0.027(2) 0.026(2) -0.0009(17) -0.0014(17) -0.0004(17)
C7 0.027(2) 0.022(2) 0.033(2) 0.0051(17) -0.0071(18) 0.0012(16)
C8 0.0150(18) 0.027(2) 0.0198(19) -0.0008(16) 0.0054(15) 0.0006(15)
C9 0.026(2) 0.024(2) 0.0214(19) -0.0007(16) 0.0041(17) -0.0075(17)
C10 0.028(2) 0.0170(18) 0.024(2) 0.0007(15) -0.0088(17) -0.0009(16)
C11 0.030(2) 0.026(2) 0.022(2) 0.0022(16) -0.0106(17) 0.0026(17)
C12 0.023(2) 0.023(2) 0.028(2) 0.0099(17) 0.0027(17) -0.0078(17)
C13 0.026(2) 0.029(2) 0.020(2) 0.0039(17) 0.0027(17) -0.0040(18)
C14 0.030(2) 0.021(2) 0.022(2) 0.0056(16) -0.0103(17) -0.0026(16)
C15 0.023(2) 0.025(2) 0.023(2) 0.0116(16) -0.0094(17) -0.0053(16)
C16 0.025(2) 0.025(2) 0.025(2) -0.0004(16) -0.0054(16) -0.0138(17)
C17 0.025(2) 0.031(2) 0.0188(19) -0.0053(15) -0.0012(16) -0.0153(17)
Cl1 0.0301(6) 0.0250(5) 0.0261(5) 0.0004(4) -0.0006(4) -0.0040(4)
Cl2 0.0234(5) 0.0210(4) 0.0273(5) -0.0006(4) -0.0033(4) -0.0070(4)
N3 0.0244(19) 0.0295(19) 0.033(2) 0.0068(16) -0.0046(16) -0.0059(15)
N4 0.0273(19) 0.0225(17) 0.0235(18) 0.0019(14) -0.0036(14) -0.0041(14)
O1 0.0240(15) 0.0257(14) 0.0207(14) 0.0013(11) -0.0032(11) -0.0105(12)
O2 0.0277(16) 0.0236(14) 0.0235(15) -0.0010(12) -0.0050(12) -0.0050(12)
O3 0.0278(16) 0.0239(14) 0.0275(15) 0.0118(12) -0.0099(13) -0.0104(12)
O4 0.0286(15) 0.0240(14) 0.0200(14) 0.0092(11) -0.0055(12) -0.0055(12)
O5 0.0266(16) 0.0179(13) 0.0305(16) -0.0018(11) -0.0013(12) -0.0097(12)
O6 0.0248(15) 0.0215(13) 0.0219(14) 0.0122(11) -0.0032(11) -0.0113(11)
P1 0.0255(6) 0.0242(5) 0.0232(5) 0.0017(4) -0.0024(4) -0.0053(4)
P2 0.0241(6) 0.0223(5) 0.0269(5) 0.0032(4) -0.0022(4) -0.0059(4)
Pt1 0.02621(10) 0.02019(9) 0.02219(9) 0.00110(6) -0.00220(6) -0.00238(6)

loop_
_atom_type_symbol
_atom_type_description
_atom_type_scat_dispersion_real
_atom_type_scat_dispersion_imag
_atom_type_scat_source
C C 0.0033 0.0016 'International Tables Vol C Tables 4.2.6.8 and 6.1.1.4'
H H 0.0000 0.0000 'International Tables Vol C Tables 4.2.6.8 and 6.1.1.4'
N N 0.0061 0.0033 'International Tables Vol C Tables 4.2.6.8 and 6.1.1.4'
O O 0.0106 0.0060 'International Tables Vol C Tables 4.2.6.8 and 6.1.1.4'
P P 0.1023 0.0942 'International Tables Vol C Tables 4.2.6.8 and 6.1.1.4'
Pt Pt -1.7033 8.3905 'International Tables Vol C Tables 4.2.6.8 and 6.1.1.4'
Cl Cl 0.1484 0.1585 'International Tables Vol C Tables 4.2.6.8 and 6.1.1.4'

loop_
_geom_angle_atom_site_label_1
_geom_angle_atom_site_label_2
_geom_angle_atom_site_label_3
_geom_angle
_geom_angle_site_symmetry_1
_geom_angle_site_symmetry_3
_geom_angle_publ_flag
N4 C1 C2 122.8(4) . . ?
N4 C1 H1 118.6 . . ?
C2 C1 H1 118.6 . . ?
C1 C2 C3 118.2(4) . . ?
C1 C2 H2 120.9 . . ?
C3 C2 H2 120.9 . . ?
C4 C3 C2 117.2(4) . . ?
C4 C3 H3 121.4 . . ?
C2 C3 H3 121.4 . . ?
C5 C4 C3 122.3(4) . . ?
C5 C4 H4 118.9 . . ?
C3 C4 H4 118.9 . . ?
N4 C5 C4 120.4(4) . . ?
N4 C5 C6 116.7(4) . . ?
C4 C5 C6 122.8(4) . . ?
C5 C6 C7 111.6(3) . . ?
C5 C6 H6A 109.3 . . ?
C7 C6 H6A 109.3 . . ?
C5 C6 H6B 109.3 . . ?
C7 C6 H6B 109.3 . . ?
H6A C6 H6B 108.0 . . ?
N3 C7 C6 111.2(4) . . ?
N3 C7 H7A 109.4 . . ?
C6 C7 H7A 109.4 . . ?
N3 C7 H7B 109.4 . . ?
C6 C7 H7B 109.4 . . ?
H7A C7 H7B 108.0 . . ?
N3 C8 C9 115.2(3) . . ?
N3 C8 H8A 108.5 . . ?
C9 C8 H8A 108.5 . . ?
N3 C8 H8B 108.5 . . ?
C9 C8 H8B 108.5 . . ?
H8A C8 H8B 107.5 . . ?
C8 C9 P2 110.3(3) . . ?
C8 C9 P1 111.5(3) . . ?
P2 C9 P1 114.0(2) . . ?
C8 C9 H9 106.9 . . ?
P2 C9 H9 106.9 . . ?
P1 C9 H9 106.9 . . ?
O3 C10 C11 108.6(3) . . ?
O3 C10 H10A 110.0 . . ?
C11 C10 H10A 110.0 . . ?
O3 C10 H10B 110.0 . . ?
C11 C10 H10B 110.0 . . ?
H10A C10 H10B 108.4 . . ?
C10 C11 H11A 109.5 . . ?
C10 C11 H11B 109.5 . . ?
H11A C11 H11B 109.5 . . ?
C10 C11 H11C 109.5 . . ?
H11A C11 H11C 109.5 . . ?
H11B C11 H11C 109.5 . . ?
O2 C12 C13 106.6(3) . . ?
O2 C12 H12A 110.4 . . ?
C13 C12 H12A 110.4 . . ?
O2 C12 H12B 110.4 . . ?
C13 C12 H12B 110.4 . . ?
H12A C12 H12B 108.6 . . ?
C12 C13 H13A 109.5 . . ?
C12 C13 H13B 109.5 . . ?
H13A C13 H13B 109.5 . . ?
C12 C13 H13C 109.5 . . ?
H13A C13 H13C 109.5 . . ?
H13B C13 H13C 109.5 . . ?
O4 C14 C15 107.3(3) . . ?
O4 C14 H14A 110.2 . . ?
C15 C14 H14A 110.2 . . ?
O4 C14 H14B 110.2 . . ?
C15 C14 H14B 110.2 . . ?
H14A C14 H14B 108.5 . . ?
C14 C15 H15A 109.5 . . ?
C14 C15 H15B 109.5 . . ?
H15A C15 H15B 109.5 . . ?
C14 C15 H15C 109.5 . . ?
H15A C15 H15C 109.5 . . ?
H15B C15 H15C 109.5 . . ?
O5 C16 C17 107.9(3) . . ?
O5 C16 H16A 110.1 . . ?
C17 C16 H16A 110.1 . . ?
O5 C16 H16B 110.1 . . ?
C17 C16 H16B 110.1 . . ?
H16A C16 H16B 108.4 . . ?
C16 C17 H17A 109.5 . . ?
C16 C17 H17B 109.5 . . ?
H17A C17 H17B 109.5 . . ?
C16 C17 H17C 109.5 . . ?
H17A C17 H17C 109.5 . . ?
H17B C17 H17C 109.5 . . ?
C7 N3 C8 110.3(3) . . ?
C7 N3 Pt1 117.4(3) . . ?
C8 N3 Pt1 108.5(2) . . ?
C7 N3 H3A 106.7 . . ?
C8 N3 H3A 106.7 . . ?
Pt1 N3 H3A 106.7 . . ?
C1 N4 C5 118.9(4) . . ?
C1 N4 Pt1 120.2(3) . . ?
C5 N4 Pt1 120.9(3) . . ?
C12 O2 P1 125.9(3) . . ?
C10 O3 P1 121.5(2) . . ?
C14 O4 P2 119.2(3) . . ?
C16 O5 P2 119.5(2) . . ?
O1 P1 O2 115.00(17) . . ?
O1 P1 O3 116.00(17) . . ?
O2 P1 O3 103.57(16) . . ?
O1 P1 C9 107.77(17) . . ?
O2 P1 C9 106.59(18) . . ?
O3 P1 C9 107.32(18) . . ?
O6 P2 O4 116.57(16) . . ?
O6 P2 O5 113.93(17) . . ?
O4 P2 O5 103.58(16) . . ?
O6 P2 C9 116.92(18) . . ?
O4 P2 C9 100.38(18) . . ?
O5 P2 C9 103.46(18) . . ?
N4 Pt1 N3 91.57(15) . . ?
N4 Pt1 Cl1 90.38(11) . . ?
N3 Pt1 Cl1 177.88(12) . . ?
N4 Pt1 Cl2 178.88(11) . . ?
N3 Pt1 Cl2 87.32(12) . . ?
Cl1 Pt1 Cl2 90.73(4) . . ?

loop_
_geom_bond_atom_site_label_1
_geom_bond_atom_site_label_2
_geom_bond_distance
_geom_bond_site_symmetry_2
_geom_bond_publ_flag
C1 N4 1.353(5) . ?
C1 C2 1.413(6) . ?
C1 H1 0.9300 . ?
C2 C3 1.421(6) . ?
C2 H2 0.9300 . ?
C3 C4 1.397(6) . ?
C3 H3 0.9300 . ?
C4 C5 1.379(6) . ?
C4 H4 0.9300 . ?
C5 N4 1.376(5) . ?
C5 C6 1.476(6) . ?
C6 C7 1.554(6) . ?
C6 H6A 0.9700 . ?
C6 H6B 0.9700 . ?
C7 N3 1.510(5) . ?
C7 H7A 0.9700 . ?
C7 H7B 0.9700 . ?
C8 N3 1.510(5) . ?
C8 C9 1.532(5) . ?
C8 H8A 0.9700 . ?
C8 H8B 0.9700 . ?
C9 P2 1.810(4) . ?
C9 P1 1.824(4) . ?
C9 H9 0.9800 . ?
C10 O3 1.448(5) . ?
C10 C11 1.526(5) . ?
C10 H10A 0.9700 . ?
C10 H10B 0.9700 . ?
C11 H11A 0.9600 . ?
C11 H11B 0.9600 . ?
C11 H11C 0.9600 . ?
C12 O2 1.497(5) . ?
C12 C13 1.502(6) . ?
C12 H12A 0.9700 . ?
C12 H12B 0.9700 . ?
C13 H13A 0.9600 . ?
C13 H13B 0.9600 . ?
C13 H13C 0.9600 . ?
C14 O4 1.487(5) . ?
C14 C15 1.502(5) . ?
C14 H14A 0.9700 . ?
C14 H14B 0.9700 . ?
C15 H15A 0.9600 . ?
C15 H15B 0.9600 . ?
C15 H15C 0.9600 . ?
C16 O5 1.455(5) . ?
C16 C17 1.523(5) . ?
C16 H16A 0.9700 . ?
C16 H16B 0.9700 . ?
C17 H17A 0.9600 . ?
C17 H17B 0.9600 . ?
C17 H17C 0.9600 . ?
Cl1 Pt1 2.2998(11) . ?
Cl2 Pt1 2.3015(10) . ?
N3 Pt1 2.058(4) . ?
N3 H3A 0.9100 . ?
N4 Pt1 1.985(4) . ?
O1 P1 1.470(3) . ?
O2 P1 1.561(3) . ?
O3 P1 1.561(3) . ?
O4 P2 1.567(3) . ?
O5 P2 1.594(3) . ?
O6 P2 1.456(3) . ?

loop_
_geom_torsion_atom_site_label_1
_geom_torsion_atom_site_label_2
_geom_torsion_atom_site_label_3
_geom_torsion_atom_site_label_4
_geom_torsion
_geom_torsion_site_symmetry_1
_geom_torsion_site_symmetry_2
_geom_torsion_site_symmetry_3
_geom_torsion_site_symmetry_4
_geom_torsion_publ_flag
N4 C1 C2 C3 -1.4(6) . . . . ?
C1 C2 C3 C4 -1.4(6) . . . . ?
C2 C3 C4 C5 1.7(6) . . . . ?
C3 C4 C5 N4 0.8(6) . . . . ?
C3 C4 C5 C6 -177.6(4) . . . . ?
N4 C5 C6 C7 -59.7(5) . . . . ?
C4 C5 C6 C7 118.7(4) . . . . ?
C5 C6 C7 N3 72.2(5) . . . . ?
N3 C8 C9 P2 169.4(3) . . . . ?
N3 C8 C9 P1 -62.8(4) . . . . ?
C6 C7 N3 C8 -143.6(4) . . . . ?
C6 C7 N3 Pt1 -18.7(5) . . . . ?
C9 C8 N3 C7 -59.0(5) . . . . ?
C9 C8 N3 Pt1 171.2(3) . . . . ?
C2 C1 N4 C5 3.9(6) . . . . ?
C2 C1 N4 Pt1 -175.0(3) . . . . ?
C4 C5 N4 C1 -3.6(6) . . . . ?
C6 C5 N4 C1 174.9(4) . . . . ?
C4 C5 N4 Pt1 175.3(3) . . . . ?
C6 C5 N4 Pt1 -6.2(5) . . . . ?
C13 C12 O2 P1 152.6(3) . . . . ?
C11 C10 O3 P1 -169.7(3) . . . . ?
C15 C14 O4 P2 -123.0(3) . . . . ?
C17 C16 O5 P2 167.2(3) . . . . ?
C12 O2 P1 O1 -123.0(3) . . . . ?
C12 O2 P1 O3 4.6(3) . . . . ?
C12 O2 P1 C9 117.7(3) . . . . ?
C10 O3 P1 O1 -24.7(4) . . . . ?
C10 O3 P1 O2 -151.7(3) . . . . ?
C10 O3 P1 C9 95.8(3) . . . . ?
C8 C9 P1 O1 45.6(3) . . . . ?
P2 C9 P1 O1 171.3(2) . . . . ?
C8 C9 P1 O2 169.5(3) . . . . ?
P2 C9 P1 O2 -64.7(3) . . . . ?
C8 C9 P1 O3 -80.0(3) . . . . ?
P2 C9 P1 O3 45.7(3) . . . . ?
C14 O4 P2 O6 64.5(3) . . . . ?
C14 O4 P2 O5 -61.5(3) . . . . ?
C14 O4 P2 C9 -168.2(3) . . . . ?
C16 O5 P2 O6 7.8(3) . . . . ?
C16 O5 P2 O4 135.4(3) . . . . ?
C16 O5 P2 C9 -120.2(3) . . . . ?
C8 C9 P2 O6 159.4(3) . . . . ?
P1 C9 P2 O6 33.0(3) . . . . ?
C8 C9 P2 O4 32.3(3) . . . . ?
P1 C9 P2 O4 -94.1(2) . . . . ?
C8 C9 P2 O5 -74.5(3) . . . . ?
P1 C9 P2 O5 159.1(2) . . . . ?
C1 N4 Pt1 N3 -137.2(3) . . . . ?
C5 N4 Pt1 N3 43.9(3) . . . . ?
